data_4036233
loop_
_publ_author_name
'Dhokale, Bhausaheb'
'Jadhav, Thaksen'
'Mobin, Shaikh M.'
'Misra, Rajneesh'

_publ_section_title
;
 Meso Alkynylated Tetraphenylethylene (TPE) and
 2,3,3-Triphenylacrylonitrile (TPAN) Substituted BODIPYs.
;
_journal_issue 16
_journal_name_full 'The Journal of organic chemistry'
_journal_page_first 8018
_journal_page_last 8025
_journal_paper_doi 10.1021/acs.joc.5b01117
_journal_volume 80
_journal_year 2015
_chemical_formula_sum 'C32 H20 B F2 N3'
_chemical_formula_weight 495.32
_space_group_IT_number 2
_space_group_name_Hall '-P 1'
_space_group_name_H-M_alt 'P -1'
_symmetry_cell_setting triclinic
_symmetry_space_group_name_H-M 'P -1'
_atom_sites_solution_hydrogens geom
_atom_sites_solution_primary direct
_atom_sites_solution_secondary difmap
_audit_creation_method SHELXL-97
_cell_angle_alpha 86.365(5)
_cell_angle_beta 73.505(5)
_cell_angle_gamma 73.351(5)
_cell_formula_units_Z 2
_cell_length_a 9.1591(6)
_cell_length_b 10.9078(6)
_cell_length_c 13.7682(9)
_cell_measurement_reflns_used 3103
_cell_measurement_temperature 150(2)
_cell_measurement_theta_max 28.2620
_cell_measurement_theta_min 3.8940
_cell_volume 1263.38(14)
_computing_cell_refinement 'CrysAlis RED, Oxford Diffraction Ltd.,'
_computing_data_collection 'CrysAlis CCD, Oxford Diffraction Ltd.,'
_computing_data_reduction 'CrysAlis RED, Oxford Diffraction Ltd.,'
_computing_molecular_graphics Ortep3
_computing_publication_material Shelx97
_computing_structure_refinement 'SHELXL-97 (Sheldrick, 1997)'
_computing_structure_solution 'SHELXS-97 (Sheldrick, 1997)'
_diffrn_ambient_temperature 150(2)
_diffrn_detector_area_resol_mean 15.9948
_diffrn_measured_fraction_theta_full 0.998
_diffrn_measured_fraction_theta_max 0.998
_diffrn_measurement_device_type 'OXFORD DIFFRACTION SUPER NOVA'
_diffrn_measurement_method \w/q-scan
_diffrn_radiation_monochromator graphite
_diffrn_radiation_source 'Micro-Focus (Mo) X-ray Source'
_diffrn_radiation_type MoK\a
_diffrn_radiation_wavelength 0.71073
_diffrn_reflns_av_R_equivalents 0.0312
_diffrn_reflns_av_sigmaI/netI 0.0456
_diffrn_reflns_limit_h_max 10
_diffrn_reflns_limit_h_min -10
_diffrn_reflns_limit_k_max 12
_diffrn_reflns_limit_k_min -12
_diffrn_reflns_limit_l_max 15
_diffrn_reflns_limit_l_min -16
_diffrn_reflns_number 9423
_diffrn_reflns_theta_full 25.00
_diffrn_reflns_theta_max 25.00
_diffrn_reflns_theta_min 3.09
_exptl_absorpt_coefficient_mu 0.087
_exptl_absorpt_correction_T_max 0.9820
_exptl_absorpt_correction_T_min 0.9719
_exptl_absorpt_correction_type multi-scan
_exptl_absorpt_process_details
;
CrysAlis RED, Oxford Diffraction Ltd.,
Version 1.171.31.7 (release 18-10-2006 CrysAlis171 .NET)
(compiled Oct 18 2006,16:28:17)
Empirical absorption correction using spherical harmonics,
 implemented in SCALE3 ABSPACK scaling algorithm.
;
_exptl_crystal_colour red
_exptl_crystal_density_diffrn 1.302
_exptl_crystal_density_method 'not measured'
_exptl_crystal_description block
_exptl_crystal_F_000 512
_exptl_crystal_size_max 0.33
_exptl_crystal_size_mid 0.26
_exptl_crystal_size_min 0.21
_refine_diff_density_max 0.126
_refine_diff_density_min -0.165
_refine_diff_density_rms 0.033
_refine_ls_extinction_method none
_refine_ls_goodness_of_fit_ref 1.033
_refine_ls_hydrogen_treatment riding
_refine_ls_matrix_type full
_refine_ls_number_parameters 343
_refine_ls_number_reflns 4437
_refine_ls_number_restraints 0
_refine_ls_restrained_S_all 1.033
_refine_ls_R_factor_all 0.0715
_refine_ls_R_factor_gt 0.0462
_refine_ls_shift/su_max 0.000
_refine_ls_shift/su_mean 0.000
_refine_ls_structure_factor_coef Fsqd
_refine_ls_weighting_details 'calc w=1/[\s^2^(Fo^2^)+(0.0465P)^2^+0.1816P] where P=(Fo^2^+2Fc^2^)/3'
_refine_ls_weighting_scheme calc
_refine_ls_wR_factor_gt 0.1063
_refine_ls_wR_factor_ref 0.1235
_reflns_number_gt 3145
_reflns_number_total 4437
_reflns_threshold_expression >2sigma(I)
_cod_data_source_file jo5b01117_si_002.cif
_cod_data_source_block rm114
_cod_depositor_comments
;
The following automatic conversions were performed:

data item '_symmetry_cell_setting' value 'Triclinic' was changed to
'triclinic' in accordance with the
/home/saulius/struct/COD-crude-data/automatic-downloads/DataCite-retrospective/ACS/depositions/lib/dictionaries/cif_core.dic
dictionary named 'cif_core.dic' version 2.4.2 last updated on
2011-04-26.

Automatic conversion script
Id: cif_fix_values 6909 2019-04-08 15:41:33Z antanas 
;
_cod_database_code 4036233

loop_
_symmetry_equiv_pos_as_xyz
'x, y, z'
'-x, -y, -z'

loop_
_atom_site_label
_atom_site_type_symbol
_atom_site_fract_x
_atom_site_fract_y
_atom_site_fract_z
_atom_site_U_iso_or_equiv
_atom_site_adp_type
_atom_site_occupancy
_atom_site_symmetry_multiplicity
_atom_site_calc_flag
_atom_site_refinement_flags
F1 F -0.60856(17) 1.30577(13) 0.74570(10) 0.0783(5) Uani 1 1 d .
F2 F -0.67998(14) 1.30669(13) 0.60119(11) 0.0761(4) Uani 1 1 d .
B1 B -0.5575(3) 1.2607(3) 0.6473(2) 0.0542(7) Uani 1 1 d .
N1 N -0.4110(2) 1.30385(17) 0.58758(14) 0.0541(5) Uani 1 1 d .
N2 N -0.50577(18) 1.11320(16) 0.64013(12) 0.0470(4) Uani 1 1 d .
N3 N 0.7794(2) 0.82419(19) 0.05746(16) 0.0641(5) Uani 1 1 d .
C1 C -0.3919(3) 1.4218(2) 0.5845(2) 0.0725(7) Uani 1 1 d .
H1 H -0.4642 1.4928 0.6251 0.087 Uiso 1 1 calc R
C2 C -0.2506(3) 1.4247(3) 0.5130(2) 0.0814(8) Uani 1 1 d .
H2 H -0.2099 1.4967 0.4967 0.098 Uiso 1 1 calc R
C3 C -0.1813(3) 1.3039(2) 0.4705(2) 0.0690(7) Uani 1 1 d .
H3 H -0.0837 1.2769 0.4192 0.083 Uiso 1 1 calc R
C4 C -0.2809(2) 1.2278(2) 0.51694(16) 0.0500(5) Uani 1 1 d .
C5 C -0.2645(2) 1.0978(2) 0.50523(15) 0.0444(5) Uani 1 1 d .
C6 C -0.3738(2) 1.03944(19) 0.56828(15) 0.0430(5) Uani 1 1 d .
C7 C -0.3791(2) 0.9118(2) 0.57663(17) 0.0529(6) Uani 1 1 d .
H7 H -0.3044 0.8409 0.5370 0.064 Uiso 1 1 calc R
C8 C -0.5134(3) 0.9085(2) 0.65332(17) 0.0565(6) Uani 1 1 d .
H8 H -0.5481 0.8350 0.6765 0.068 Uiso 1 1 calc R
C9 C -0.5881(2) 1.0334(2) 0.69017(17) 0.0550(6) Uani 1 1 d .
H9 H -0.6839 1.0587 0.7433 0.066 Uiso 1 1 calc R
C10 C -0.1333(2) 1.0276(2) 0.42746(16) 0.0489(5) Uani 1 1 d .
C11 C -0.0217(2) 0.9809(2) 0.35771(17) 0.0495(5) Uani 1 1 d .
C12 C 0.1144(2) 0.93058(19) 0.27369(15) 0.0435(5) Uani 1 1 d .
C13 C 0.2186(2) 1.00411(19) 0.23233(16) 0.0459(5) Uani 1 1 d .
H13 H 0.1975 1.0877 0.2588 0.055 Uiso 1 1 calc R
C14 C 0.3519(2) 0.95615(19) 0.15333(15) 0.0434(5) Uani 1 1 d .
H14 H 0.4231 1.0064 0.1269 0.052 Uiso 1 1 calc R
C15 C 0.3836(2) 0.83524(19) 0.11179(15) 0.0395(5) Uani 1 1 d .
C16 C 0.2786(2) 0.7624(2) 0.15272(16) 0.0502(6) Uani 1 1 d .
H16 H 0.2985 0.6797 0.1251 0.060 Uiso 1 1 calc R
C17 C 0.1468(2) 0.8091(2) 0.23246(17) 0.0527(6) Uani 1 1 d .
H17 H 0.0770 0.7579 0.2598 0.063 Uiso 1 1 calc R
C18 C 0.5311(2) 0.78015(18) 0.02904(15) 0.0405(5) Uani 1 1 d .
C19 C 0.6729(2) 0.7997(2) 0.04478(16) 0.0462(5) Uani 1 1 d .
C20 C 0.5415(2) 0.71766(18) -0.05592(15) 0.0384(5) Uani 1 1 d .
C21 C 0.6970(2) 0.63945(18) -0.11922(15) 0.0398(5) Uani 1 1 d .
C22 C 0.8009(2) 0.55119(19) -0.07484(19) 0.0524(6) Uani 1 1 d .
H22 H 0.7750 0.5442 -0.0032 0.063 Uiso 1 1 calc R
C23 C 0.9425(3) 0.4732(2) -0.1348(3) 0.0724(8) Uani 1 1 d .
H23 H 1.0123 0.4124 -0.1040 0.087 Uiso 1 1 calc R
C24 C 0.9817(3) 0.4838(3) -0.2385(3) 0.0792(9) Uani 1 1 d .
H24 H 1.0789 0.4310 -0.2793 0.095 Uiso 1 1 calc R
C25 C 0.8811(3) 0.5702(3) -0.2828(2) 0.0719(8) Uani 1 1 d .
H25 H 0.9088 0.5775 -0.3544 0.086 Uiso 1 1 calc R
C26 C 0.7391(2) 0.6471(2) -0.22448(17) 0.0531(6) Uani 1 1 d .
H26 H 0.6693 0.7058 -0.2565 0.064 Uiso 1 1 calc R
C27 C 0.4001(2) 0.72464(18) -0.09130(15) 0.0397(5) Uani 1 1 d .
C28 C 0.3892(2) 0.6202(2) -0.13915(16) 0.0485(5) Uani 1 1 d .
H28 H 0.4721 0.5424 -0.1475 0.058 Uiso 1 1 calc R
C29 C 0.2606(3) 0.6274(2) -0.17465(19) 0.0615(6) Uani 1 1 d .
H29 H 0.2552 0.5548 -0.2067 0.074 Uiso 1 1 calc R
C30 C 0.1399(3) 0.7396(3) -0.1636(2) 0.0675(7) Uani 1 1 d .
H30 H 0.0504 0.7442 -0.1870 0.081 Uiso 1 1 calc R
C31 C 0.1493(2) 0.8455(2) -0.11826(18) 0.0612(6) Uani 1 1 d .
H31 H 0.0668 0.9233 -0.1113 0.073 Uiso 1 1 calc R
C32 C 0.2784(2) 0.8386(2) -0.08298(16) 0.0483(5) Uani 1 1 d .
H32 H 0.2845 0.9122 -0.0527 0.058 Uiso 1 1 calc R

loop_
_atom_site_aniso_label
_atom_site_aniso_U_11
_atom_site_aniso_U_22
_atom_site_aniso_U_33
_atom_site_aniso_U_23
_atom_site_aniso_U_13
_atom_site_aniso_U_12
F1 0.0892(10) 0.0695(9) 0.0493(9) -0.0168(7) 0.0082(7) -0.0043(8)
F2 0.0553(8) 0.0678(9) 0.0875(11) 0.0018(8) -0.0195(8) 0.0093(7)
B1 0.0473(14) 0.0560(16) 0.0415(15) -0.0072(12) -0.0008(12) 0.0034(12)
N1 0.0563(11) 0.0457(11) 0.0489(11) -0.0051(9) -0.0070(9) -0.0029(9)
N2 0.0397(9) 0.0530(11) 0.0379(10) -0.0009(8) -0.0046(8) -0.0028(8)
N3 0.0460(11) 0.0767(14) 0.0698(14) -0.0118(11) -0.0106(10) -0.0201(10)
C1 0.0816(18) 0.0536(16) 0.0707(18) -0.0092(13) -0.0107(15) -0.0095(13)
C2 0.092(2) 0.0658(18) 0.085(2) 0.0051(16) -0.0131(17) -0.0314(16)
C3 0.0672(16) 0.0703(17) 0.0610(16) 0.0014(14) -0.0014(13) -0.0227(14)
C4 0.0469(12) 0.0537(14) 0.0394(12) -0.0054(10) -0.0043(10) -0.0050(10)
C5 0.0389(11) 0.0536(13) 0.0326(11) -0.0047(10) -0.0074(9) -0.0020(9)
C6 0.0389(11) 0.0483(12) 0.0334(11) -0.0041(9) -0.0088(9) 0.0007(9)
C7 0.0524(13) 0.0505(13) 0.0523(14) -0.0025(11) -0.0216(11) -0.0012(10)
C8 0.0593(14) 0.0602(15) 0.0534(14) 0.0100(12) -0.0212(12) -0.0184(12)
C9 0.0454(12) 0.0699(16) 0.0445(13) 0.0065(12) -0.0087(10) -0.0129(12)
C10 0.0407(12) 0.0572(13) 0.0404(12) -0.0071(11) -0.0056(10) -0.0046(10)
C11 0.0391(11) 0.0579(13) 0.0450(13) -0.0102(11) -0.0079(11) -0.0053(10)
C12 0.0333(10) 0.0512(12) 0.0387(12) -0.0095(10) -0.0051(9) -0.0033(9)
C13 0.0451(11) 0.0423(12) 0.0465(13) -0.0110(10) -0.0106(10) -0.0061(9)
C14 0.0395(11) 0.0447(12) 0.0450(12) -0.0068(10) -0.0061(9) -0.0142(9)
C15 0.0338(10) 0.0452(12) 0.0356(11) -0.0054(9) -0.0057(8) -0.0075(9)
C16 0.0467(12) 0.0440(12) 0.0500(13) -0.0142(10) 0.0049(10) -0.0124(10)
C17 0.0447(12) 0.0509(13) 0.0546(14) -0.0098(11) 0.0044(11) -0.0170(10)
C18 0.0323(10) 0.0433(11) 0.0406(12) -0.0038(9) -0.0035(9) -0.0079(9)
C19 0.0379(11) 0.0528(13) 0.0424(12) -0.0077(10) -0.0013(9) -0.0121(10)
C20 0.0331(10) 0.0377(11) 0.0396(12) -0.0014(9) -0.0034(9) -0.0086(8)
C21 0.0314(10) 0.0382(11) 0.0452(12) -0.0052(9) -0.0025(9) -0.0095(8)
C22 0.0409(11) 0.0449(12) 0.0683(16) -0.0024(11) -0.0145(11) -0.0075(10)
C23 0.0397(13) 0.0477(14) 0.127(3) -0.0164(16) -0.0275(15) 0.0003(11)
C24 0.0359(13) 0.0765(19) 0.113(3) -0.0517(18) 0.0071(16) -0.0128(13)
C25 0.0476(14) 0.095(2) 0.0638(17) -0.0315(15) 0.0147(13) -0.0281(14)
C26 0.0435(12) 0.0642(14) 0.0471(13) -0.0083(11) -0.0010(10) -0.0175(11)
C27 0.0305(10) 0.0454(11) 0.0370(11) -0.0038(9) -0.0014(8) -0.0081(9)
C28 0.0392(11) 0.0477(12) 0.0528(14) -0.0077(10) -0.0056(10) -0.0085(10)
C29 0.0504(13) 0.0692(16) 0.0697(17) -0.0164(13) -0.0149(12) -0.0220(12)
C30 0.0454(13) 0.0867(19) 0.0738(18) -0.0089(15) -0.0209(12) -0.0173(13)
C31 0.0410(12) 0.0682(16) 0.0649(16) -0.0039(13) -0.0152(11) 0.0008(11)
C32 0.0412(11) 0.0492(13) 0.0493(13) -0.0063(10) -0.0085(10) -0.0070(10)

loop_
_atom_type_symbol
_atom_type_description
_atom_type_scat_dispersion_real
_atom_type_scat_dispersion_imag
_atom_type_scat_source
C C 0.0033 0.0016 'International Tables Vol C Tables 4.2.6.8 and 6.1.1.4'
H H 0.0000 0.0000 'International Tables Vol C Tables 4.2.6.8 and 6.1.1.4'
N N 0.0061 0.0033 'International Tables Vol C Tables 4.2.6.8 and 6.1.1.4'
B B 0.0013 0.0007 'International Tables Vol C Tables 4.2.6.8 and 6.1.1.4'
F F 0.0171 0.0103 'International Tables Vol C Tables 4.2.6.8 and 6.1.1.4'

loop_
_geom_angle_atom_site_label_1
_geom_angle_atom_site_label_2
_geom_angle_atom_site_label_3
_geom_angle
F1 B1 F2 109.38(19)
F1 B1 N2 112.44(19)
F2 B1 N2 108.5(2)
F1 B1 N1 110.5(2)
F2 B1 N1 109.79(19)
N2 B1 N1 106.16(17)
C1 N1 C4 107.42(18)
C1 N1 B1 127.7(2)
C4 N1 B1 124.47(18)
C9 N2 C6 107.12(17)
C9 N2 B1 127.21(17)
C6 N2 B1 125.03(16)
N1 C1 C2 110.1(2)
N1 C1 H1 124.9
C2 C1 H1 124.9
C3 C2 C1 107.0(2)
C3 C2 H2 126.5
C1 C2 H2 126.5
C2 C3 C4 107.5(2)
C2 C3 H3 126.3
C4 C3 H3 126.3
N1 C4 C5 120.74(18)
N1 C4 C3 107.94(19)
C5 C4 C3 131.3(2)
C4 C5 C6 120.81(18)
C4 C5 C10 117.60(18)
C6 C5 C10 121.59(19)
N2 C6 C5 119.78(18)
N2 C6 C7 108.17(17)
C5 C6 C7 132.05(19)
C8 C7 C6 107.2(2)
C8 C7 H7 126.4
C6 C7 H7 126.4
C7 C8 C9 107.0(2)
C7 C8 H8 126.5
C9 C8 H8 126.5
N2 C9 C8 110.48(19)
N2 C9 H9 124.8
C8 C9 H9 124.8
C11 C10 C5 173.0(2)
C10 C11 C12 177.2(2)
C17 C12 C13 118.68(17)
C17 C12 C11 121.73(18)
C13 C12 C11 119.59(18)
C14 C13 C12 120.40(18)
C14 C13 H13 119.8
C12 C13 H13 119.8
C13 C14 C15 120.88(17)
C13 C14 H14 119.6
C15 C14 H14 119.6
C14 C15 C16 118.57(17)
C14 C15 C18 121.31(16)
C16 C15 C18 120.03(17)
C17 C16 C15 120.77(19)
C17 C16 H16 119.6
C15 C16 H16 119.6
C16 C17 C12 120.68(18)
C16 C17 H17 119.7
C12 C17 H17 119.7
C20 C18 C19 119.66(17)
C20 C18 C15 126.42(17)
C19 C18 C15 113.92(17)
N3 C19 C18 175.1(2)
C18 C20 C21 120.98(17)
C18 C20 C27 122.39(16)
C21 C20 C27 116.63(17)
C22 C21 C26 118.17(19)
C22 C21 C20 120.52(19)
C26 C21 C20 121.21(18)
C21 C22 C23 120.4(2)
C21 C22 H22 119.8
C23 C22 H22 119.8
C24 C23 C22 120.1(3)
C24 C23 H23 119.9
C22 C23 H23 119.9
C25 C24 C23 120.0(2)
C25 C24 H24 120.0
C23 C24 H24 120.0
C24 C25 C26 120.6(3)
C24 C25 H25 119.7
C26 C25 H25 119.7
C25 C26 C21 120.7(2)
C25 C26 H26 119.6
C21 C26 H26 119.6
C28 C27 C32 117.76(19)
C28 C27 C20 121.14(17)
C32 C27 C20 121.00(18)
C29 C28 C27 121.4(2)
C29 C28 H28 119.3
C27 C28 H28 119.3
C30 C29 C28 120.0(2)
C30 C29 H29 120.0
C28 C29 H29 120.0
C29 C30 C31 119.8(2)
C29 C30 H30 120.1
C31 C30 H30 120.1
C32 C31 C30 120.2(2)
C32 C31 H31 119.9
C30 C31 H31 119.9
C31 C32 C27 120.8(2)
C31 C32 H32 119.6
C27 C32 H32 119.6

loop_
_geom_bond_atom_site_label_1
_geom_bond_atom_site_label_2
_geom_bond_distance
F1 B1 1.375(3)
F2 B1 1.398(3)
B1 N2 1.542(3)
B1 N1 1.544(3)
N1 C1 1.344(3)
N1 C4 1.390(2)
N2 C9 1.344(3)
N2 C6 1.397(2)
N3 C19 1.142(3)
C1 C2 1.393(3)
C1 H1 0.9500
C2 C3 1.375(4)
C2 H2 0.9500
C3 C4 1.402(3)
C3 H3 0.9500
C4 C5 1.397(3)
C5 C6 1.401(3)
C5 C10 1.422(3)
C6 C7 1.403(3)
C7 C8 1.383(3)
C7 H7 0.9500
C8 C9 1.392(3)
C8 H8 0.9500
C9 H9 0.9500
C10 C11 1.197(3)
C11 C12 1.436(3)
C12 C17 1.393(3)
C12 C13 1.397(3)
C13 C14 1.378(3)
C13 H13 0.9500
C14 C15 1.390(3)
C14 H14 0.9500
C15 C16 1.395(3)
C15 C18 1.494(3)
C16 C17 1.374(3)
C16 H16 0.9500
C17 H17 0.9500
C18 C20 1.358(3)
C18 C19 1.450(3)
C20 C21 1.486(2)
C20 C27 1.488(3)
C21 C22 1.391(3)
C21 C26 1.393(3)
C22 C23 1.391(3)
C22 H22 0.9500
C23 C24 1.377(4)
C23 H23 0.9500
C24 C25 1.362(4)
C24 H24 0.9500
C25 C26 1.381(3)
C25 H25 0.9500
C26 H26 0.9500
C27 C28 1.393(3)
C27 C32 1.397(3)
C28 C29 1.380(3)
C28 H28 0.9500
C29 C30 1.377(3)
C29 H29 0.9500
C30 C31 1.383(3)
C30 H30 0.9500
C31 C32 1.382(3)
C31 H31 0.9500
C32 H32 0.9500

loop_
_geom_torsion_atom_site_label_1
_geom_torsion_atom_site_label_2
_geom_torsion_atom_site_label_3
_geom_torsion_atom_site_label_4
_geom_torsion
F1 B1 N1 C1 -47.6(3)
F2 B1 N1 C1 73.1(3)
N2 B1 N1 C1 -169.8(2)
F1 B1 N1 C4 140.6(2)
F2 B1 N1 C4 -98.7(2)
N2 B1 N1 C4 18.4(3)
F1 B1 N2 C9 50.8(3)
F2 B1 N2 C9 -70.4(3)
N1 B1 N2 C9 171.7(2)
F1 B1 N2 C6 -139.5(2)
F2 B1 N2 C6 99.3(2)
N1 B1 N2 C6 -18.6(3)
C4 N1 C1 C2 -0.2(3)
B1 N1 C1 C2 -173.2(2)
N1 C1 C2 C3 0.3(3)
C1 C2 C3 C4 -0.2(3)
C1 N1 C4 C5 177.7(2)
B1 N1 C4 C5 -9.0(3)
C1 N1 C4 C3 0.1(3)
B1 N1 C4 C3 173.3(2)
C2 C3 C4 N1 0.1(3)
C2 C3 C4 C5 -177.2(3)
N1 C4 C5 C6 -3.7(3)
C3 C4 C5 C6 173.3(2)
N1 C4 C5 C10 176.39(19)
C3 C4 C5 C10 -6.6(4)
C9 N2 C6 C5 -179.23(19)
B1 N2 C6 C5 9.3(3)
C9 N2 C6 C7 0.0(2)
B1 N2 C6 C7 -171.4(2)
C4 C5 C6 N2 3.6(3)
C10 C5 C6 N2 -176.53(19)
C4 C5 C6 C7 -175.4(2)
C10 C5 C6 C7 4.5(4)
N2 C6 C7 C8 -0.2(2)
C5 C6 C7 C8 178.9(2)
C6 C7 C8 C9 0.3(3)
C6 N2 C9 C8 0.2(2)
B1 N2 C9 C8 171.4(2)
C7 C8 C9 N2 -0.3(3)
C4 C5 C10 C11 -17(2)
C6 C5 C10 C11 162.8(18)
C5 C10 C11 C12 25(6)
C10 C11 C12 C17 -178(100)
C10 C11 C12 C13 3(5)
C17 C12 C13 C14 -1.0(3)
C11 C12 C13 C14 178.40(19)
C12 C13 C14 C15 1.4(3)
C13 C14 C15 C16 -0.9(3)
C13 C14 C15 C18 -177.42(18)
C14 C15 C16 C17 -0.1(3)
C18 C15 C16 C17 176.5(2)
C15 C16 C17 C12 0.5(4)
C13 C12 C17 C16 0.0(3)
C11 C12 C17 C16 -179.3(2)
C14 C15 C18 C20 -135.9(2)
C16 C15 C18 C20 47.6(3)
C14 C15 C18 C19 43.4(3)
C16 C15 C18 C19 -133.1(2)
C20 C18 C19 N3 121(3)
C15 C18 C19 N3 -58(3)
C19 C18 C20 C21 16.4(3)
C15 C18 C20 C21 -164.42(17)
C19 C18 C20 C27 -162.88(18)
C15 C18 C20 C27 16.3(3)
C18 C20 C21 C22 48.3(3)
C27 C20 C21 C22 -132.46(19)
C18 C20 C21 C26 -135.4(2)
C27 C20 C21 C26 43.9(2)
C26 C21 C22 C23 0.0(3)
C20 C21 C22 C23 176.45(18)
C21 C22 C23 C24 0.7(3)
C22 C23 C24 C25 -0.6(4)
C23 C24 C25 C26 -0.3(4)
C24 C25 C26 C21 1.0(3)
C22 C21 C26 C25 -0.8(3)
C20 C21 C26 C25 -177.31(19)
C18 C20 C27 C28 -145.86(19)
C21 C20 C27 C28 34.9(2)
C18 C20 C27 C32 38.0(3)
C21 C20 C27 C32 -141.28(18)
C32 C27 C28 C29 -1.9(3)
C20 C27 C28 C29 -178.14(19)
C27 C28 C29 C30 0.3(3)
C28 C29 C30 C31 1.0(4)
C29 C30 C31 C32 -0.8(4)
C30 C31 C32 C27 -0.8(3)
C28 C27 C32 C31 2.1(3)
C20 C27 C32 C31 178.35(18)
